data_4115526
loop_
_publ_author_name
'Ram Thaimattam'
'Feng Xue'
'Jagarlapudi A. R. P. Sarma'
'Thomas C. W. Mak'
'Gautam R. Desiraju'

_publ_section_title
;
 Inclusion Compounds of Tetrakis(4-nitrophenyl)methane: C-H...O Networks,
 Pseudopolymorphism, and Structural Transformations
;
_journal_name_full 'Journal of the American Chemical Society'
_journal_page_first 4432
_journal_page_last 4445
_journal_paper_doi 10.1021/ja0031826
_journal_volume 123
_journal_year 2001
_chemical_formula_sum 'C28.5 H20 N4 O8.5'
_chemical_formula_weight 554.48
_chemical_name_systematic
; 
 ? 
;
_space_group_IT_number 60
_symmetry_cell_setting orthorhombic
_symmetry_space_group_name_Hall '-P 2n 2ab'
_symmetry_space_group_name_H-M 'P b c n'
_atom_sites_solution_hydrogens geom
_atom_sites_solution_primary direct
_atom_sites_solution_secondary difmap
_audit_creation_method SHELXL-97
_cell_angle_alpha 90.00
_cell_angle_beta 90.00
_cell_angle_gamma 90.00
_cell_formula_units_Z 8
_cell_length_a 18.236(2)
_cell_length_b 15.685(1)
_cell_length_c 18.191(1)
_cell_measurement_reflns_used '118 from 4 still frames'
_cell_measurement_temperature 294(2)
_cell_measurement_theta_max 26
_cell_measurement_theta_min 2
_cell_volume 5203.2(7)
_computing_cell_refinement 'BioteX 1.0 (MSC, 1995)'
_computing_data_collection 'BioteX 1.0 (MSC, 1995)'
_computing_data_reduction 'BioteX 1.0 (MSC, 1995)'
_computing_molecular_graphics 'SHELXTL-PC (Siemens, 1990)'
_computing_structure_refinement 'SHELXL-97 (Sheldrick, 1997)'
_computing_structure_solution 'SHELXS-97 (Sheldrick, 1990)'
_diffrn_ambient_temperature 294(2)
_diffrn_measured_fraction_theta_full 0.892
_diffrn_measured_fraction_theta_max 0.892
_diffrn_measurement_device_type 'Rigaku RAXIS IIc'
_diffrn_measurement_method
;
Data was collected at 0.82\%A and 82% completeness by taking
33 oscillation frames in the range of 0 - 162\%, \D\f = 6\%
with \f = 0 - 60\%, 78 - 106\% and 126 - 162\%, \D\f = 3\%
with \f = 60 - 78\% and 108 - 126\%, 10 min. per frame.  Crystal
to detector distance is 78.061mm, background level -45. 
;
_diffrn_radiation_monochromator graphite
_diffrn_radiation_source
;
Rigaku RU-200 rotating-anode generator powered at 50kV / 40mA
;
_diffrn_radiation_type MoK\a
_diffrn_radiation_wavelength 0.71073
_diffrn_reflns_av_R_equivalents 0.1090
_diffrn_reflns_av_sigmaI/netI 0.0830
_diffrn_reflns_limit_h_max 21
_diffrn_reflns_limit_h_min -21
_diffrn_reflns_limit_k_max 18
_diffrn_reflns_limit_k_min -18
_diffrn_reflns_limit_l_max 0
_diffrn_reflns_limit_l_min -21
_diffrn_reflns_number 11669
_diffrn_reflns_theta_full 25.00
_diffrn_reflns_theta_max 25.00
_diffrn_reflns_theta_min 1.71
_exptl_absorpt_coefficient_mu 0.107
_exptl_absorpt_correction_T_max 1.649
_exptl_absorpt_correction_T_min 0.726
_exptl_absorpt_correction_type ABSCOR
_exptl_crystal_colour 'Pale yellow'
_exptl_crystal_density_diffrn 1.416
_exptl_crystal_description prism
_exptl_crystal_F_000 2296
_exptl_crystal_size_max 0.60
_exptl_crystal_size_mid 0.45
_exptl_crystal_size_min 0.40
_refine_diff_density_max 0.252
_refine_diff_density_min -0.182
_refine_diff_density_rms 0.047
_refine_ls_extinction_coef 0.0060(5)
_refine_ls_extinction_expression Fc^*^=kFc[1+0.001xFc^2^\l^3^/sin(2\q)]^-1/4^
_refine_ls_extinction_method SHELXL
_refine_ls_goodness_of_fit_ref 1.218
_refine_ls_hydrogen_treatment mixed
_refine_ls_matrix_type full
_refine_ls_number_parameters 376
_refine_ls_number_reflns 4089
_refine_ls_number_restraints 283
_refine_ls_restrained_S_all 1.204
_refine_ls_R_factor_all 0.1113
_refine_ls_R_factor_gt 0.0792
_refine_ls_shift/su_max 0.000
_refine_ls_shift/su_mean 0.000
_refine_ls_structure_factor_coef Fsqd
_refine_ls_weighting_details 'calc w=1/[\s^2^(Fo^2^)+(0.0653P)^2^+1.4715P] where P=(Fo^2^+2Fc^2^)/3'
_refine_ls_weighting_scheme calc
_refine_ls_wR_factor_gt 0.1711
_refine_ls_wR_factor_ref 0.1884
_reflns_number_gt 3341
_reflns_number_total 4089
_reflns_threshold_expression >2sigma(I)
_cod_data_source_file ja0031826_05.cif
_cod_data_source_block 5
_cod_original_cell_volume 5203.2(5)
_cod_original_formula_sum 'C28.50 H20 N4 O8.50'
_cod_database_code 4115526

loop_
_symmetry_equiv_pos_as_xyz
'x, y, z'
'-x+1/2, -y+1/2, z+1/2'
'-x, y, -z+1/2'
'x+1/2, -y+1/2, -z'
'-x, -y, -z'
'x-1/2, y-1/2, -z-1/2'
'x, -y, z-1/2'
'-x-1/2, y-1/2, z'

loop_
_atom_site_label
_atom_site_type_symbol
_atom_site_fract_x
_atom_site_fract_y
_atom_site_fract_z
_atom_site_U_iso_or_equiv
_atom_site_adp_type
_atom_site_occupancy
_atom_site_symmetry_multiplicity
_atom_site_calc_flag
_atom_site_refinement_flags
C1 C 0.73857(13) 0.86990(14) -0.03052(11) 0.0473(6) Uani 1 1 d D
C2 C 0.74530(13) 0.93528(14) 0.03311(11) 0.0477(6) Uani 1 1 d D
C3 C 0.68308(15) 0.97291(14) 0.06354(12) 0.0537(6) Uani 1 1 d D
H3 H 0.6368 0.9554 0.0482 0.064 Uiso 1 1 calc R
C4 C 0.68921(16) 1.03580(15) 0.11611(13) 0.0587(7) Uani 1 1 d D
H4 H 0.6476 1.0605 0.1366 0.070 Uiso 1 1 calc R
C5 C 0.75839(15) 1.06143(14) 0.13787(12) 0.0564(7) Uani 1 1 d D
C6 C 0.82099(16) 1.02768(15) 0.10740(12) 0.0576(7) Uani 1 1 d D
H6 H 0.8671 1.0467 0.1219 0.069 Uiso 1 1 calc R
C7 C 0.81380(14) 0.96483(15) 0.05477(13) 0.0544(7) Uani 1 1 d D
H7 H 0.8557 0.9418 0.0334 0.065 Uiso 1 1 calc R
C8 C 0.80560(13) 0.81016(14) -0.03541(12) 0.0490(6) Uani 1 1 d D
C9 C 0.83378(15) 0.78154(15) -0.10186(12) 0.0560(7) Uani 1 1 d D
H9 H 0.8148 0.8030 -0.1456 0.067 Uiso 1 1 calc R
C10 C 0.88951(16) 0.72165(15) -0.10445(13) 0.0602(7) Uani 1 1 d D
H10 H 0.9086 0.7037 -0.1492 0.072 Uiso 1 1 calc R
C11 C 0.91591(15) 0.68941(14) -0.03973(13) 0.0563(7) Uani 1 1 d D
C12 C 0.88894(15) 0.71616(15) 0.02722(14) 0.0595(7) Uani 1 1 d D
H12 H 0.9080 0.6942 0.0707 0.071 Uiso 1 1 calc R
C13 C 0.83415(15) 0.77514(15) 0.02895(12) 0.0558(7) Uani 1 1 d D
H13 H 0.8154 0.7924 0.0741 0.067 Uiso 1 1 calc R
C14 C 0.72844(14) 0.92978(14) -0.09718(12) 0.0489(6) Uani 1 1 d D
C15 C 0.65855(15) 0.95324(15) -0.12067(13) 0.0570(7) Uani 1 1 d D
H15 H 0.6177 0.9271 -0.0999 0.068 Uiso 1 1 calc R
C16 C 0.64885(16) 1.01450(15) -0.17421(12) 0.0582(7) Uani 1 1 d D
H16 H 0.6020 1.0292 -0.1899 0.070 Uiso 1 1 calc R
C17 C 0.70927(15) 1.05325(14) -0.20390(12) 0.0538(7) Uani 1 1 d D
C18 C 0.77967(16) 1.03308(15) -0.18145(13) 0.0591(7) Uani 1 1 d D
H18 H 0.8200 1.0605 -0.2020 0.071 Uiso 1 1 calc R
C19 C 0.78894(15) 0.97164(15) -0.12818(13) 0.0552(7) Uani 1 1 d D
H19 H 0.8360 0.9577 -0.1126 0.066 Uiso 1 1 calc R
C20 C 0.67513(14) 0.80584(14) -0.02091(12) 0.0481(6) Uani 1 1 d D
C21 C 0.64968(15) 0.78209(14) 0.04789(12) 0.0527(6) Uani 1 1 d D
H21 H 0.6690 0.8082 0.0895 0.063 Uiso 1 1 calc R
C22 C 0.59653(15) 0.72073(14) 0.05591(13) 0.0566(7) Uani 1 1 d D
H22 H 0.5796 0.7057 0.1024 0.068 Uiso 1 1 calc R
C23 C 0.56861(14) 0.68180(14) -0.00612(14) 0.0545(6) Uani 1 1 d D
C24 C 0.59447(15) 0.70172(15) -0.07529(13) 0.0596(7) Uani 1 1 d D
H24 H 0.5762 0.6738 -0.1165 0.072 Uiso 1 1 calc R
C25 C 0.64735(15) 0.76312(15) -0.08253(13) 0.0582(7) Uani 1 1 d D
H25 H 0.6651 0.7766 -0.1290 0.070 Uiso 1 1 calc R
N1 N 0.76552(15) 1.12717(13) 0.19583(12) 0.0695(7) Uani 1 1 d D
O1 O 0.82701(14) 1.14797(13) 0.21483(10) 0.0877(7) Uani 1 1 d D
O2 O 0.70966(16) 1.15595(14) 0.22279(12) 0.0974(8) Uani 1 1 d D
N2 N 0.97537(13) 0.62547(13) -0.04083(14) 0.0705(7) Uani 1 1 d D
O3 O 1.00015(14) 0.60124(14) 0.01803(13) 0.0936(7) Uani 1 1 d D
O4 O 0.99804(13) 0.60159(14) -0.10064(13) 0.0916(7) Uani 1 1 d D
N3 N 0.69950(14) 1.11870(13) -0.26105(11) 0.0631(6) Uani 1 1 d D
O5 O 0.63704(14) 1.14027(13) -0.27611(10) 0.0846(7) Uani 1 1 d D
O6 O 0.75396(13) 1.14683(13) -0.29189(11) 0.0843(7) Uani 1 1 d D
N4 N 0.51023(13) 0.61819(13) 0.00155(14) 0.0680(6) Uani 1 1 d D
O7 O 0.48950(13) 0.58130(13) -0.05387(13) 0.0916(7) Uani 1 1 d D
O8 O 0.48492(14) 0.60548(13) 0.06239(13) 0.0900(7) Uani 1 1 d D
C26 C 0.53537(17) 0.3770(3) 0.2362(2) 0.1420(18) Uani 1 1 d DU
C27 C 0.5679(2) 0.2993(3) 0.22300(17) 0.1218(14) Uani 1 1 d DU
H27 H 0.6153 0.2990 0.2040 0.146 Uiso 1 1 calc R
C28 C 0.53499(17) 0.2229(3) 0.23604(19) 0.1176(14) Uani 1 1 d DU
H28 H 0.5593 0.1720 0.2263 0.141 Uiso 1 1 calc R
O9 O 0.5527(3) 0.4610(3) 0.2354(3) 0.1247(18) Uani 0.50 1 d PDU
C29 C 0.5000 0.5284(4) 0.2500 0.161(3) Uani 1 2 d SDU

loop_
_atom_site_aniso_label
_atom_site_aniso_U_11
_atom_site_aniso_U_22
_atom_site_aniso_U_33
_atom_site_aniso_U_23
_atom_site_aniso_U_13
_atom_site_aniso_U_12
C1 0.0409(14) 0.0536(12) 0.0472(11) 0.0008(10) -0.0003(10) -0.0001(11)
C2 0.0451(15) 0.0481(12) 0.0498(12) 0.0034(9) -0.0007(11) -0.0006(11)
C3 0.0491(16) 0.0517(12) 0.0605(13) 0.0024(11) 0.0000(12) -0.0014(11)
C4 0.0641(18) 0.0523(13) 0.0596(13) 0.0024(11) 0.0073(12) 0.0065(13)
C5 0.0724(19) 0.0456(12) 0.0512(13) 0.0007(10) 0.0011(12) -0.0024(13)
C6 0.0577(17) 0.0565(13) 0.0588(13) -0.0011(11) -0.0045(12) -0.0092(13)
C7 0.0485(16) 0.0572(13) 0.0575(13) -0.0027(11) 0.0018(11) -0.0015(12)
C8 0.0430(15) 0.0489(12) 0.0551(12) 0.0000(10) -0.0032(10) -0.0008(10)
C9 0.0562(17) 0.0591(13) 0.0527(13) -0.0035(11) -0.0048(11) 0.0021(13)
C10 0.0557(17) 0.0590(14) 0.0659(15) -0.0127(11) 0.0029(13) 0.0013(13)
C11 0.0434(16) 0.0479(12) 0.0777(16) -0.0036(11) -0.0071(12) -0.0003(11)
C12 0.0524(17) 0.0541(13) 0.0720(15) 0.0066(11) -0.0099(13) 0.0002(12)
C13 0.0588(17) 0.0559(13) 0.0526(13) 0.0030(10) -0.0032(12) 0.0037(13)
C14 0.0461(15) 0.0513(12) 0.0492(12) 0.0000(10) 0.0008(10) 0.0004(11)
C15 0.0516(17) 0.0607(14) 0.0587(13) 0.0069(11) 0.0028(12) 0.0035(13)
C16 0.0542(17) 0.0618(14) 0.0587(13) 0.0070(11) -0.0015(12) 0.0111(13)
C17 0.0606(17) 0.0491(12) 0.0518(12) 0.0014(10) 0.0019(12) 0.0061(12)
C18 0.0612(18) 0.0574(13) 0.0589(14) 0.0050(11) 0.0089(12) -0.0076(13)
C19 0.0470(16) 0.0595(13) 0.0590(13) 0.0026(12) -0.0009(12) -0.0006(12)
C20 0.0433(15) 0.0489(12) 0.0521(12) 0.0004(10) -0.0028(10) 0.0021(10)
C21 0.0598(17) 0.0506(12) 0.0478(12) 0.0017(10) -0.0020(11) -0.0007(12)
C22 0.0560(17) 0.0534(13) 0.0605(13) 0.0095(11) 0.0048(12) 0.0045(12)
C23 0.0448(15) 0.0468(12) 0.0718(15) 0.0018(11) -0.0044(12) 0.0000(11)
C24 0.0545(18) 0.0623(14) 0.0621(14) -0.0064(12) -0.0087(12) -0.0045(13)
C25 0.0604(18) 0.0613(14) 0.0529(13) -0.0034(11) -0.0002(12) -0.0051(13)
N1 0.096(2) 0.0515(12) 0.0611(12) -0.0014(10) 0.0062(13) -0.0050(13)
O1 0.1024(18) 0.0849(14) 0.0758(12) -0.0190(10) -0.0038(12) -0.0244(13)
O2 0.115(2) 0.0761(13) 0.1008(15) -0.0283(11) 0.0220(14) 0.0017(14)
N2 0.0515(15) 0.0533(12) 0.1066(17) -0.0088(12) -0.0107(13) -0.0004(11)
O3 0.0854(16) 0.0775(12) 0.1178(16) 0.0091(12) -0.0249(14) 0.0209(12)
O4 0.0648(15) 0.0900(13) 0.1201(16) -0.0288(12) -0.0057(13) 0.0180(12)
N3 0.0798(18) 0.0565(12) 0.0529(11) 0.0007(9) 0.0010(11) 0.0051(12)
O5 0.0903(17) 0.0927(14) 0.0708(11) 0.0197(10) 0.0019(11) 0.0249(13)
O6 0.0988(18) 0.0765(12) 0.0777(12) 0.0220(10) 0.0067(12) -0.0114(12)
N4 0.0534(15) 0.0499(12) 0.1007(16) 0.0025(11) 0.0012(13) 0.0004(11)
O7 0.0838(17) 0.0764(13) 0.1147(16) -0.0042(12) -0.0220(14) -0.0242(12)
O8 0.0862(17) 0.0716(12) 0.1121(15) 0.0043(11) 0.0272(13) -0.0173(11)
C26 0.147(4) 0.173(3) 0.107(3) 0.014(3) -0.075(3) -0.024(3)
C27 0.070(3) 0.228(4) 0.0671(19) -0.005(3) 0.0041(18) -0.032(3)
C28 0.082(3) 0.179(3) 0.092(2) -0.025(3) -0.008(2) 0.010(3)
O9 0.069(3) 0.200(4) 0.106(3) -0.027(4) 0.012(3) -0.035(3)
C29 0.150(7) 0.179(5) 0.154(5) 0.000 0.054(5) 0.000

loop_
_atom_type_symbol
_atom_type_description
_atom_type_scat_dispersion_real
_atom_type_scat_dispersion_imag
_atom_type_scat_source
C C 0.0033 0.0016 'International Tables Vol C Tables 4.2.6.8 and 6.1.1.4'
H H 0.0000 0.0000 'International Tables Vol C Tables 4.2.6.8 and 6.1.1.4'
N N 0.0061 0.0033 'International Tables Vol C Tables 4.2.6.8 and 6.1.1.4'
O O 0.0106 0.0060 'International Tables Vol C Tables 4.2.6.8 and 6.1.1.4'

loop_
_geom_angle_atom_site_label_1
_geom_angle_atom_site_label_2
_geom_angle_atom_site_label_3
_geom_angle
_geom_angle_site_symmetry_3
C20 C1 C8 101.84(17) .
C20 C1 C14 113.29(19) .
C8 C1 C14 114.76(18) .
C20 C1 C2 113.92(18) .
C8 C1 C2 112.44(18) .
C14 C1 C2 101.14(17) .
C7 C2 C3 118.6(2) .
C7 C2 C1 120.2(2) .
C3 C2 C1 120.8(2) .
C4 C3 C2 120.8(2) .
C3 C4 C5 118.7(2) .
C6 C5 C4 122.0(2) .
C6 C5 N1 118.8(2) .
C4 C5 N1 119.1(2) .
C5 C6 C7 118.4(2) .
C6 C7 C2 121.4(2) .
C9 C8 C13 117.8(2) .
C9 C8 C1 122.7(2) .
C13 C8 C1 119.1(2) .
C10 C9 C8 121.4(2) .
C11 C10 C9 118.7(2) .
C10 C11 C12 121.5(2) .
C10 C11 N2 119.8(2) .
C12 C11 N2 118.7(2) ..
C13 C12 C11 119.3(2) .
C12 C13 C8 121.5(2) .
C15 C14 C19 118.2(2) .
C15 C14 C1 120.7(2) .
C19 C14 C1 120.4(2) .
C16 C15 C14 121.2(2) .
C17 C16 C15 119.0(3) .
C16 C17 C18 121.9(2) .
C16 C17 N3 119.4(2) .
C18 C17 N3 118.7(2) .
C19 C18 C17 118.8(2) .
C18 C19 C14 120.9(3) .
C21 C20 C25 118.2(2) .
C21 C20 C1 121.92(19) .
C25 C20 C1 119.5(2) .
C22 C21 C20 121.4(2) .
C21 C22 C23 118.9(2) .
C24 C23 C22 121.3(2) .
C24 C23 N4 119.3(2) .
C22 C23 N4 119.4(2) .
C25 C24 C23 119.2(2) .
C24 C25 C20 120.9(2) .
O2 N1 O1 123.8(2) .
O2 N1 C5 118.1(3) .
O1 N1 C5 118.0(2) .
O4 N2 O3 124.0(3) .
O4 N2 C11 117.9(2) .
O3 N2 C11 118.1(2) .
O5 N3 O6 123.7(2) .
O5 N3 C17 117.7(2) .
O6 N3 C17 118.5(2) .
O8 N4 O7 123.8(2) .
O8 N4 C23 118.3(2) .
O7 N4 C23 117.9(2) .
O9 C26 C27 139.3(4) .
O9 C26 C26 102.8(3) 3_655
C27 C26 C26 117.7(2) 3_655
C28 C27 C26 124.0(4) .
C27 C28 C28 118.3(2) 3_655
C26 O9 C29 123.4(5) .

loop_
_geom_bond_atom_site_label_1
_geom_bond_atom_site_label_2
_geom_bond_distance
_geom_bond_site_symmetry_2
C1 C20 1.542(3) .
C1 C8 1.543(3) .
C1 C14 1.545(3) .
C1 C2 1.551(3) .
C2 C7 1.389(3) .
C2 C3 1.394(3) .
C3 C4 1.378(3) .
C4 C5 1.382(4) .
C5 C6 1.375(4) .
C5 N1 1.481(3) .
C6 C7 1.380(3) .
C8 C9 1.388(3) .
C8 C13 1.394(3) .
C9 C10 1.385(3) .
C10 C11 1.369(3) .
C11 C12 1.379(3) .
C11 N2 1.477(3) .
C12 C13 1.362(3) .
C14 C15 1.394(3) .
C14 C19 1.402(3) .
C15 C16 1.380(3) .
C16 C17 1.369(4) .
C17 C18 1.384(4) .
C17 N3 1.472(3) .
C18 C19 1.377(3) .
C20 C21 1.386(3) .
C20 C25 1.401(3) .
C21 C22 1.374(3) .
C22 C23 1.380(3) .
C23 C24 1.380(3) .
C23 N4 1.466(3) .
C24 C25 1.369(3) .
N1 O2 1.217(3) .
N1 O1 1.218(3) .
N2 O4 1.223(3) .
N2 O3 1.223(3) .
N3 O5 1.219(3) .
N3 O6 1.223(3) .
N4 O8 1.216(3) .
N4 O7 1.222(3) .
C26 O9 1.355(5) .
C26 C27 1.377(5) .
C26 C26 1.384(6) 3_655
C27 C28 1.362(5) .
C28 C28 1.373(6) 3_655
O9 C29 1.453(5) .
C29 O9 1.453(5) 3_655
